data_4324317
loop_
_publ_author_name
'Maximilian N. Kopylovich'
'Kamran T. Mahmudov'
'M. F\'atima C. Guedes da Silva'
'Pawe\/l J. Figiel'
'Yauhen Yu. Karabach'
'Maxim L. Kuznetsov'
'Konstantin V. Luzyanin'
'Armando J. L. Pombeiro'

_publ_section_title
;
 Ortho-Hydroxyphenylhydrazo-\b-Diketones: Tautomery, Coordination Ability,
 and Catalytic Activity of Their Copper(II) Complexes toward Oxidation of
 Cyclohexane and Benzylic Alcohols
;
_journal_name_full 'Inorganic Chemistry'
_journal_page_first 918
_journal_page_last 931
_journal_paper_doi 10.1021/ic101516k
_journal_volume 50
_journal_year 2011
_chemical_formula_moiety 'C13 H15 Cu N5 O4'
_chemical_formula_sum 'C13 H15 Cu N5 O4'
_chemical_formula_weight 368.84
_chemical_name_systematic
;
 ?
;
_space_group_IT_number 14
_symmetry_cell_setting monoclinic
_symmetry_space_group_name_Hall '-P 2yn'
_symmetry_space_group_name_H-M 'P 1 21/n 1'
_atom_sites_solution_hydrogens geom
_atom_sites_solution_primary direct
_atom_sites_solution_secondary difmap
_audit_creation_method SHELXL-97
_cell_angle_alpha 90.00
_cell_angle_beta 95.358(7)
_cell_angle_gamma 90.00
_cell_formula_units_Z 4
_cell_length_a 9.3158(17)
_cell_length_b 11.640(2)
_cell_length_c 13.057(2)
_cell_measurement_reflns_used 747
_cell_measurement_temperature 150(2)
_cell_measurement_theta_max 19.92
_cell_measurement_theta_min 2.80
_cell_volume 1409.7(4)
_computing_cell_refinement 'Bruker SAINT'
_computing_data_collection 'Bruker APEX2'
_computing_data_reduction 'Bruker SAINT'
_computing_molecular_graphics 'Bruker SHELXTL'
_computing_publication_material 'Bruker SHELXTL'
_computing_structure_refinement 'SHELXL-97 (Sheldrick, 2008)'
_computing_structure_solution 'SHELXS-97 (Sheldrick, 2008)'
_diffrn_ambient_temperature 150(2)
_diffrn_measured_fraction_theta_full 0.998
_diffrn_measured_fraction_theta_max 0.998
_diffrn_measurement_device_type 'Bruker APEX-II CCD'
_diffrn_measurement_method '\f and \w scans'
_diffrn_radiation_monochromator graphite
_diffrn_radiation_source 'fine-focus sealed tube'
_diffrn_radiation_type MoK\a
_diffrn_radiation_wavelength 0.71069
_diffrn_reflns_av_R_equivalents 0.1508
_diffrn_reflns_av_sigmaI/netI 0.1838
_diffrn_reflns_limit_h_max 9
_diffrn_reflns_limit_h_min -11
_diffrn_reflns_limit_k_max 13
_diffrn_reflns_limit_k_min -14
_diffrn_reflns_limit_l_max 15
_diffrn_reflns_limit_l_min -15
_diffrn_reflns_number 8672
_diffrn_reflns_theta_full 25.34
_diffrn_reflns_theta_max 25.34
_diffrn_reflns_theta_min 2.81
_exptl_absorpt_coefficient_mu 1.580
_exptl_absorpt_correction_T_max 0.888
_exptl_absorpt_correction_T_min 0.7079
_exptl_absorpt_correction_type multi-scan
_exptl_absorpt_process_details sadabs
_exptl_crystal_colour red
_exptl_crystal_density_diffrn 1.738
_exptl_crystal_description prism
_exptl_crystal_F_000 756
_exptl_crystal_size_max 0.28
_exptl_crystal_size_mid 0.23
_exptl_crystal_size_min 0.18
_refine_diff_density_max 1.043
_refine_diff_density_min -0.733
_refine_diff_density_rms 0.214
_refine_ls_extinction_coef 0.029(3)
_refine_ls_extinction_expression Fc^*^=kFc[1+0.001xFc^2^\l^3^/sin(2\q)]^-1/4^
_refine_ls_extinction_method SHELXL
_refine_ls_goodness_of_fit_ref 1.069
_refine_ls_hydrogen_treatment constr
_refine_ls_matrix_type full
_refine_ls_number_parameters 211
_refine_ls_number_reflns 2571
_refine_ls_number_restraints 0
_refine_ls_restrained_S_all 1.069
_refine_ls_R_factor_all 0.1808
_refine_ls_R_factor_gt 0.0682
_refine_ls_shift/su_max 0.001
_refine_ls_shift/su_mean 0.000
_refine_ls_structure_factor_coef Fsqd
_refine_ls_weighting_details 'calc w=1/[\s^2^(Fo^2^)+(0.0757P)^2^+0.0000P] where P=(Fo^2^+2Fc^2^)/3'
_refine_ls_weighting_scheme calc
_refine_ls_wR_factor_gt 0.1395
_refine_ls_wR_factor_ref 0.1970
_reflns_number_gt 1191
_reflns_number_total 2571
_reflns_threshold_expression >2sigma(I)
_cod_data_source_file ic101516k_si_002_11.cif
_cod_data_source_block Compound13
_cod_original_sg_symbol_H-M 'P 21/n'
_cod_database_code 4324317

loop_
_symmetry_equiv_pos_as_xyz
'x, y, z'
'-x+1/2, y+1/2, -z+1/2'
'-x, -y, -z'
'x-1/2, -y-1/2, z-1/2'

loop_
_atom_site_label
_atom_site_type_symbol
_atom_site_fract_x
_atom_site_fract_y
_atom_site_fract_z
_atom_site_U_iso_or_equiv
_atom_site_adp_type
_atom_site_occupancy
_atom_site_symmetry_multiplicity
_atom_site_calc_flag
_atom_site_refinement_flags
C1 C 0.6618(10) -0.1161(8) 0.5342(7) 0.030(2) Uani 1 1 d .
C2 C 0.5613(10) -0.1164(8) 0.4473(7) 0.029(2) Uani 1 1 d .
C3 C 0.4384(10) -0.1883(8) 0.4412(7) 0.033(2) Uani 1 1 d .
H3 H 0.3727 -0.1878 0.3831 0.040 Uiso 1 1 calc R
C4 C 0.4182(11) -0.2589(8) 0.5231(7) 0.035(2) Uani 1 1 d .
H4 H 0.3387 -0.3076 0.5208 0.042 Uiso 1 1 calc R
C5 C 0.5154(11) -0.2570(8) 0.6076(8) 0.036(2) Uani 1 1 d .
C6 C 0.6382(10) -0.1882(7) 0.6155(7) 0.030(2) Uani 1 1 d .
H6 H 0.7031 -0.1905 0.6742 0.035 Uiso 1 1 calc R
C11 C 0.6999(11) 0.1360(9) 0.0965(7) 0.043(3) Uani 1 1 d .
H11A H 0.6835 0.2171 0.0888 0.065 Uiso 1 1 calc R
H11B H 0.6379 0.0953 0.0460 0.065 Uiso 1 1 calc R
H11C H 0.7986 0.1190 0.0871 0.065 Uiso 1 1 calc R
C12 C 0.6685(10) 0.0998(7) 0.2005(7) 0.028(2) Uani 1 1 d .
C13 C 0.5333(9) 0.0394(8) 0.2128(7) 0.028(2) Uani 1 1 d .
C14 C 0.4057(11) 0.0581(8) 0.1393(8) 0.037(2) Uani 1 1 d .
C15 C 0.2700(10) -0.0069(8) 0.1577(8) 0.043(3) Uani 1 1 d .
H15A H 0.1955 0.0111 0.1043 0.065 Uiso 1 1 calc R
H15B H 0.2391 0.0149 0.2231 0.065 Uiso 1 1 calc R
H15C H 0.2891 -0.0879 0.1575 0.065 Uiso 1 1 calc R
C21 C 0.9427(11) 0.2318(8) 0.3728(7) 0.038(3) Uani 1 1 d .
H21A H 1.0404 0.2608 0.3734 0.046 Uiso 1 1 calc R
H21B H 0.8797 0.2958 0.3848 0.046 Uiso 1 1 calc R
C22 C 0.8973(10) 0.1784(8) 0.2706(8) 0.041(3) Uani 1 1 d .
H22A H 0.8835 0.2373 0.2181 0.049 Uiso 1 1 calc R
H22B H 0.9708 0.1256 0.2516 0.049 Uiso 1 1 calc R
N1 N 0.5962(7) -0.0393(6) 0.3698(5) 0.0268(17) Uani 1 1 d .
N2 N 0.5051(8) -0.0285(6) 0.2892(6) 0.0279(18) Uani 1 1 d .
N5 N 0.4881(10) -0.3277(7) 0.6975(7) 0.045(2) Uani 1 1 d .
N21 N 0.9354(8) 0.1457(6) 0.4543(6) 0.033(2) Uani 1 1 d .
H21C H 0.9256 0.1803 0.5149 0.040 Uiso 1 1 calc R
H21D H 1.0165 0.1032 0.4607 0.040 Uiso 1 1 calc R
N22 N 0.7603(8) 0.1160(6) 0.2796(6) 0.0311(19) Uani 1 1 d .
O4 O 0.4025(7) 0.1240(6) 0.0675(5) 0.0464(19) Uani 1 1 d .
O5 O 0.5707(9) -0.3177(6) 0.7768(6) 0.053(2) Uani 1 1 d .
O6 O 0.3822(9) -0.3912(7) 0.6888(6) 0.066(2) Uani 1 1 d .
O11 O 0.7759(6) -0.0466(6) 0.5360(4) 0.0345(15) Uani 1 1 d .
Cu1 Cu 0.76478(12) 0.04658(9) 0.41379(9) 0.0309(5) Uani 1 1 d .

loop_
_atom_site_aniso_label
_atom_site_aniso_U_11
_atom_site_aniso_U_22
_atom_site_aniso_U_33
_atom_site_aniso_U_23
_atom_site_aniso_U_13
_atom_site_aniso_U_12
C1 0.028(6) 0.027(5) 0.037(6) -0.004(5) 0.012(5) 0.004(5)
C2 0.033(6) 0.021(5) 0.035(6) -0.006(4) 0.012(5) 0.004(5)
C3 0.027(6) 0.027(5) 0.045(6) -0.008(5) 0.004(5) -0.002(5)
C4 0.039(6) 0.020(5) 0.048(6) 0.001(5) 0.019(6) -0.006(5)
C5 0.042(6) 0.026(6) 0.043(6) 0.002(5) 0.015(5) 0.011(5)
C6 0.034(6) 0.022(5) 0.033(6) -0.001(4) 0.007(5) 0.008(5)
C11 0.040(7) 0.046(6) 0.044(7) -0.001(5) 0.005(5) -0.007(5)
C12 0.034(6) 0.015(5) 0.037(6) -0.007(4) 0.011(5) -0.002(4)
C13 0.028(5) 0.025(5) 0.032(5) -0.001(5) 0.005(4) 0.004(5)
C14 0.044(6) 0.022(5) 0.043(6) 0.000(5) 0.000(5) -0.003(5)
C15 0.029(6) 0.040(6) 0.058(7) 0.007(5) -0.012(5) -0.009(5)
C21 0.035(6) 0.033(6) 0.046(6) 0.004(5) 0.004(5) -0.006(5)
C22 0.033(6) 0.031(6) 0.060(7) -0.004(5) 0.010(5) -0.007(5)
N1 0.025(4) 0.019(4) 0.037(4) -0.002(4) 0.004(4) -0.001(4)
N2 0.024(4) 0.022(4) 0.037(5) -0.005(4) 0.004(4) 0.000(3)
N5 0.047(6) 0.028(5) 0.063(7) 0.014(5) 0.020(5) 0.008(5)
N21 0.023(4) 0.026(4) 0.049(5) -0.002(4) -0.004(4) 0.004(4)
N22 0.022(4) 0.023(4) 0.050(5) -0.012(4) 0.008(4) 0.002(4)
O4 0.042(5) 0.042(4) 0.052(5) 0.007(4) -0.011(4) -0.007(4)
O5 0.070(6) 0.041(5) 0.049(5) 0.005(4) -0.001(4) 0.014(4)
O6 0.062(6) 0.047(5) 0.089(6) 0.022(4) 0.008(5) -0.029(5)
O11 0.026(3) 0.033(4) 0.045(4) 0.011(3) 0.004(3) -0.003(3)
Cu1 0.0261(7) 0.0209(6) 0.0452(8) 0.0017(6) 0.0009(5) -0.0004(6)

loop_
_atom_type_symbol
_atom_type_description
_atom_type_scat_dispersion_real
_atom_type_scat_dispersion_imag
_atom_type_scat_source
C C 0.0033 0.0016 'International Tables Vol C Tables 4.2.6.8 and 6.1.1.4'
H H 0.0000 0.0000 'International Tables Vol C Tables 4.2.6.8 and 6.1.1.4'
N N 0.0061 0.0033 'International Tables Vol C Tables 4.2.6.8 and 6.1.1.4'
O O 0.0106 0.0060 'International Tables Vol C Tables 4.2.6.8 and 6.1.1.4'
Cu Cu 0.3201 1.2651 'International Tables Vol C Tables 4.2.6.8 and 6.1.1.4'

loop_
_geom_angle_atom_site_label_1
_geom_angle_atom_site_label_2
_geom_angle_atom_site_label_3
_geom_angle
O11 C1 C6 122.4(9)
O11 C1 C2 119.1(8)
C6 C1 C2 118.5(9)
N1 C2 C1 113.4(8)
N1 C2 C3 125.1(8)
C1 C2 C3 121.5(9)
C4 C3 C2 118.6(9)
C4 C3 H3 120.7
C2 C3 H3 120.7
C5 C4 C3 119.4(9)
C5 C4 H4 120.3
C3 C4 H4 120.3
C4 C5 C6 123.4(9)
C4 C5 N5 119.0(9)
C6 C5 N5 117.6(9)
C5 C6 C1 118.6(9)
C5 C6 H6 120.7
C1 C6 H6 120.7
C12 C11 H11A 109.5
C12 C11 H11B 109.5
H11A C11 H11B 109.5
C12 C11 H11C 109.5
H11A C11 H11C 109.5
H11B C11 H11C 109.5
N22 C12 C13 119.6(8)
N22 C12 C11 121.4(8)
C13 C12 C11 118.9(8)
N2 C13 C12 127.2(8)
N2 C13 C14 112.1(8)
C12 C13 C14 120.5(8)
O4 C14 C13 123.9(9)
O4 C14 C15 118.7(9)
C13 C14 C15 117.3(8)
C14 C15 H15A 109.5
C14 C15 H15B 109.5
H15A C15 H15B 109.5
C14 C15 H15C 109.5
H15A C15 H15C 109.5
H15B C15 H15C 109.5
N21 C21 C22 109.5(7)
N21 C21 H21A 109.8
C22 C21 H21A 109.8
N21 C21 H21B 109.8
C22 C21 H21B 109.8
H21A C21 H21B 108.2
N22 C22 C21 107.9(8)
N22 C22 H22A 110.1
C21 C22 H22A 110.1
N22 C22 H22B 110.1
C21 C22 H22B 110.1
H22A C22 H22B 108.4
N2 N1 C2 117.8(7)
N2 N1 Cu1 130.8(6)
C2 N1 Cu1 110.8(6)
N1 N2 C13 120.8(7)
O6 N5 O5 124.4(9)
O6 N5 C5 117.3(10)
O5 N5 C5 118.3(9)
C21 N21 Cu1 107.0(5)
C21 N21 H21C 110.3
Cu1 N21 H21C 110.3
C21 N21 H21D 110.3
Cu1 N21 H21D 110.3
H21C N21 H21D 108.6
C12 N22 C22 121.2(8)
C12 N22 Cu1 128.5(6)
C22 N22 Cu1 109.4(6)
C1 O11 Cu1 110.3(5)
N1 Cu1 N22 89.9(3)
N1 Cu1 O11 86.2(3)
N22 Cu1 O11 170.3(3)
N1 Cu1 N21 176.0(3)
N22 Cu1 N21 87.0(3)
O11 Cu1 N21 97.3(3)

loop_
_geom_bond_atom_site_label_1
_geom_bond_atom_site_label_2
_geom_bond_distance
C1 O11 1.334(10)
C1 C6 1.387(12)
C1 C2 1.402(13)
C2 N1 1.413(11)
C2 C3 1.414(12)
C3 C4 1.376(12)
C3 H3 0.9300
C4 C5 1.360(13)
C4 H4 0.9300
C5 C6 1.392(13)
C5 N5 1.476(12)
C6 H6 0.9300
C11 C12 1.477(12)
C11 H11A 0.9600
C11 H11B 0.9600
C11 H11C 0.9600
C12 N22 1.292(11)
C12 C13 1.464(12)
C13 N2 1.319(11)
C13 C14 1.472(12)
C14 O4 1.210(11)
C14 C15 1.512(13)
C15 H15A 0.9600
C15 H15B 0.9600
C15 H15C 0.9600
C21 N21 1.468(11)
C21 C22 1.497(12)
C21 H21A 0.9700
C21 H21B 0.9700
C22 N22 1.482(11)
C22 H22A 0.9700
C22 H22B 0.9700
N1 N2 1.294(9)
N1 Cu1 1.905(7)
N5 O6 1.229(11)
N5 O5 1.237(10)
N21 Cu1 1.996(7)
N21 H21C 0.9000
N21 H21D 0.9000
N22 Cu1 1.926(8)
O11 Cu1 1.925(6)

loop_
_geom_torsion_atom_site_label_1
_geom_torsion_atom_site_label_2
_geom_torsion_atom_site_label_3
_geom_torsion_atom_site_label_4
_geom_torsion
O11 C1 C2 N1 0.0(12)
C6 C1 C2 N1 179.7(7)
O11 C1 C2 C3 180.0(8)
C6 C1 C2 C3 -0.3(13)
N1 C2 C3 C4 -179.8(8)
C1 C2 C3 C4 0.2(13)
C2 C3 C4 C5 0.6(13)
C3 C4 C5 C6 -1.3(14)
C3 C4 C5 N5 176.2(8)
C4 C5 C6 C1 1.2(14)
N5 C5 C6 C1 -176.4(8)
O11 C1 C6 C5 179.3(8)
C2 C1 C6 C5 -0.4(13)
N22 C12 C13 N2 -19.3(14)
C11 C12 C13 N2 157.7(9)
N22 C12 C13 C14 155.6(8)
C11 C12 C13 C14 -27.4(13)
N2 C13 C14 O4 174.2(9)
C12 C13 C14 O4 -1.5(14)
N2 C13 C14 C15 -3.9(12)
C12 C13 C14 C15 -179.6(8)
N21 C21 C22 N22 48.7(10)
C1 C2 N1 N2 -175.9(7)
C3 C2 N1 N2 4.1(12)
C1 C2 N1 Cu1 -3.5(9)
C3 C2 N1 Cu1 176.6(7)
C2 N1 N2 C13 -177.9(7)
Cu1 N1 N2 C13 11.4(12)
C12 C13 N2 N1 7.1(13)
C14 C13 N2 N1 -168.2(7)
C4 C5 N5 O6 4.7(13)
C6 C5 N5 O6 -177.6(9)
C4 C5 N5 O5 -173.9(8)
C6 C5 N5 O5 3.8(12)
C22 C21 N21 Cu1 -36.4(9)
C13 C12 N22 C22 -179.0(8)
C11 C12 N22 C22 4.0(13)
C13 C12 N22 Cu1 12.9(12)
C11 C12 N22 Cu1 -164.0(7)
C21 C22 N22 C12 153.0(8)
C21 C22 N22 Cu1 -36.9(9)
C6 C1 O11 Cu1 -176.3(7)
C2 C1 O11 Cu1 3.4(10)
N2 N1 Cu1 N22 -13.5(7)
C2 N1 Cu1 N22 175.3(6)
N2 N1 Cu1 O11 175.4(7)
C2 N1 Cu1 O11 4.2(5)
C12 N22 Cu1 N1 0.4(8)
C22 N22 Cu1 N1 -168.8(6)
C12 N22 Cu1 N21 -177.1(8)
C22 N22 Cu1 N21 13.7(6)
C1 O11 Cu1 N1 -4.2(6)
C1 O11 Cu1 N21 173.8(6)
C21 N21 Cu1 N22 12.7(6)
C21 N21 Cu1 O11 -176.1(6)
